data_7244444
loop_
_publ_author_name
'Priola, Emanuele'
'Curetti, Nadia'
'Marabello, Domenica'
'Andreo, Jacopo'
'Giordana, Alessia'
'Andreo, Luca'
'Benna, Piera'
'Freire, Paulo Tarso Cavalcante'
'Benzi, Paola'
'Operti, Lorenza'
'Diana, Eliano'

_publ_section_title
;
 Crystal engineering of aurophilic supramolecular architectures and
 coordination polymers based on butterfly-like copper--dicyanoaurate
 complexes: vapochromism, P--T behaviour and multi-metallic cocrystal
 formation
;
_journal_issue 12
_journal_name_full CrystEngComm
_journal_page_first 2336
_journal_page_last 2348
_journal_paper_doi 10.1039/D1CE00964H
_journal_volume 24
_journal_year 2022
_chemical_formula_moiety 'C22 H16 Au Cu N6, C2 Au N2'
_chemical_formula_sum 'C24 H16 Au2 Cu N8'
_chemical_formula_weight 873.92
_space_group_crystal_system triclinic
_space_group_IT_number 2
_space_group_name_Hall '-P 1'
_space_group_name_H-M_alt 'P -1'
_atom_sites_solution_hydrogens geom
_atom_sites_solution_primary direct
_audit_creation_date 2019-10-16
_audit_creation_method
;
Olex2 1.2
(compiled 2018.05.29 svn.r3508 for OlexSys, GUI svn.r5506)
;
_audit_update_record
;
2022-02-08 deposited with the CCDC.	2022-02-17 downloaded from the CCDC.
;
_cell_angle_alpha 98.799(3)
_cell_angle_beta 106.251(3)
_cell_angle_gamma 101.677(3)
_cell_formula_units_Z 2
_cell_length_a 9.9689(3)
_cell_length_b 11.1085(4)
_cell_length_c 12.3564(4)
_cell_measurement_reflns_used 12103
_cell_measurement_temperature 343(5)
_cell_measurement_theta_max 43.7790
_cell_measurement_theta_min 3.8440
_cell_volume 1254.10(8)
_computing_cell_refinement 'CrysAlisPro 1.171.38.46 (Rigaku OD, 2015)'
_computing_data_collection 'CrysAlisPro 1.171.38.46 (Rigaku OD, 2015)'
_computing_data_reduction 'CrysAlisPro 1.171.38.46 (Rigaku OD, 2015)'
_computing_molecular_graphics 'Olex2 (Dolomanov et al., 2009)'
_computing_publication_material 'Olex2 (Dolomanov et al., 2009)'
_computing_structure_refinement 'ShelXL (Sheldrick, 2015)'
_computing_structure_solution 'ShelXS (Sheldrick, 2008)'
_diffrn_ambient_environment air
_diffrn_ambient_temperature 343(5)
_diffrn_detector 'CCD plate'
_diffrn_detector_area_resol_mean 5.1990
_diffrn_detector_type AtlasS2
_diffrn_measured_fraction_theta_full 0.997
_diffrn_measured_fraction_theta_max 0.998
_diffrn_measurement_details
;
List of Runs (angles in degrees, time in seconds):

  # Type    Start    End  Width  t~exp~   \w     \q     \k     \f   Frames
#--------------------------------------------------------------------------
  1  \w    -22.00  24.00   1.00   10.00    --    0.31 -57.00-180.00   46
  2  \w    -32.00  -4.00   1.00   10.00    --  -47.46  70.00 114.59   28
  3  \w    -52.00 -20.00   1.00   10.00    --  -47.46 -57.00 -90.00   32
  4  \w    -12.00  14.00   1.00   10.00    --  -47.46  69.00 136.18   26
  5  \w    -78.00   9.00   1.00   10.00    --  -47.46  70.00  63.50   87
  6  \w    -76.00 -26.00   1.00   10.00    --  -47.46  70.00  13.36   50
  7  \w   -117.00 -77.00   1.00   10.00    --  -47.46 -64.00 130.05   40
  8  \w    -74.00 -36.00   1.00   10.00    --  -47.46  70.00 -27.32   38
  9  \w     -2.00  24.00   1.00   10.00    --  -47.46  70.00 -27.32   26
 10  \w    -76.00 -25.00   1.00   10.00    --  -47.46  69.00 172.97   51
 11  \w   -119.00 -80.00   1.00   10.00    --  -47.46 -59.00-178.28   39
 12  \w    -77.00 -20.00   1.00   10.00    --  -47.46 -59.00-178.28   57
 13  \w   -121.00 -96.00   1.00   10.00    --  -47.46 -28.00 167.41   25
 14  \w    -80.00 -31.00   1.00   10.00    --  -47.46 -28.00 167.41   49
 15  \w    -74.00 -29.00   1.00   10.00    --  -47.46  69.00 136.18   45
 16  \w    -14.00  12.00   1.00   10.00    --  -47.46  70.00  13.36   26
 17  \w    -82.00 -56.00   1.00   10.00    --  -47.46 -61.00 -48.66   26
 18  \w    -44.00 -18.00   1.00   10.00    --  -47.46 -61.00 -48.66   26
 19  \w    -95.00 -69.00   1.00   10.00    --  -47.46 -57.00  30.00   26
 20  \w    -46.00 -19.00   1.00   10.00    --  -47.46 -57.00  30.00   27
 21  \w    -77.00 -18.00   1.00   10.00    --  -47.46 -63.00  -5.44   59
 22  \w   -113.00 -87.00   1.00   10.00    --  -47.46 -65.00 122.00   26
 23  \w    -63.00 -21.00   1.00   10.00    --  -47.46 -65.00 122.00   42
 24  \w   -111.00 -71.00   1.00   10.00    --  -47.46 -38.00  57.16   40
 25  \w    -67.00 -23.00   1.00   10.00    --  -47.46 -38.00  57.16   44
 26  \w   -105.00 -79.00   1.00   10.00    --  -47.46 -57.00 150.00   26
 27  \w    -44.00 -19.00   1.00   10.00    --  -47.46 -57.00 150.00   25
 28  \w    -75.00 -26.00   1.00   10.00    --  -47.46  54.00-127.68   49
 29  \w     -5.00  22.00   1.00   10.00    --  -47.46  54.00-127.68   27
 30  \w   -110.00 -70.00   1.00   10.00    --  -47.46 -57.00 -90.00   40
 31  \w    -78.00 -53.00   1.00   10.00    --  -47.46  70.00 114.59   25
 32  \w    -60.00 -18.00   1.00   10.00    --  -47.46 -62.00-129.09   42
 33  \w    -51.00 -18.00   1.00   10.00    --  -47.46 -64.00 130.05   33
 34  \w    -72.00 -38.00   1.00   10.00    --  -47.46  37.00-150.00   34
 35  \w    -31.00  27.00   1.00   10.00    --  -47.46  37.00-150.00   58
 36  \w   -114.00 -28.00   1.00   10.00    --  -47.46 -37.00 -60.00   86
 37  \w   -120.00 -90.00   1.00   10.00    --  -47.46 -57.00  60.00   30
 38  \w    -72.00 -23.00   1.00   10.00    --  -47.46 -57.00  60.00   49
 39  \w    -86.00 -18.00   1.00   10.00    --  -47.46  19.00 120.00   68
 40  \w    -14.00  33.00   1.00   10.00    --  -47.46  19.00 120.00   47
 41  \w    -47.00 -21.00   1.00   10.00    --  -47.46 -19.00 -60.00   26
 42  \w    -69.00 -43.00   1.00   10.00    --  -47.46  57.00 -30.00   26
 43  \w    -37.00  15.00   1.00   10.00    --  -47.46  57.00 -30.00   52
 44  \w    -75.00 -41.00   1.00   10.00    --  -47.46  68.00-103.85   34
 45  \w    -20.00  24.00   1.00   10.00    --  -47.46  68.00-103.85   44
 46  \w    -56.00 -29.00   1.00   10.00    --  -47.46  37.00 -30.00   27
 47  \w    -17.00  14.00   1.00   10.00    --  -47.46  37.00 -30.00   31
 48  \w    -77.00 -44.00   1.00   10.00    --  -47.46  70.00-142.72   33
 49  \w    -11.00  23.00   1.00   10.00    --  -47.46  70.00-142.72   34
 50  \w   -116.00 -91.00   1.00   10.00    --  -47.46 -19.00-180.00   25
 51  \w    -40.00 -14.00   1.00   10.00    --  -47.46 -19.00-180.00   26
 52  \w   -122.00 -71.00   1.00   10.00    --  -47.46 -19.00 -60.00   51
 53  \w     43.00  79.00   1.00   10.00    --   48.09 -70.00 138.35   36
 54  \w     37.00  79.00   1.00   10.00    --   48.09 -70.00-171.31   42
;
_diffrn_measurement_device 'four-circle diffractometer'
_diffrn_measurement_device_type 'Xcalibur, AtlasS2, Gemini ultra'
_diffrn_measurement_method '\w scans'
_diffrn_orient_matrix_type 'CrysAlisPro convention (1999,Acta A55,543-557)'
_diffrn_orient_matrix_UB_11 -0.0439724000
_diffrn_orient_matrix_UB_12 0.0109742000
_diffrn_orient_matrix_UB_13 -0.0516443000
_diffrn_orient_matrix_UB_21 0.0447538000
_diffrn_orient_matrix_UB_22 -0.0212167000
_diffrn_orient_matrix_UB_23 -0.0302370000
_diffrn_orient_matrix_UB_31 -0.0441513000
_diffrn_orient_matrix_UB_32 -0.0624738000
_diffrn_orient_matrix_UB_33 -0.0134432000
_diffrn_radiation_monochromator graphite
_diffrn_radiation_probe x-ray
_diffrn_radiation_type MoK\a
_diffrn_radiation_wavelength 0.71073
_diffrn_reflns_av_R_equivalents 0.0768
_diffrn_reflns_av_unetI/netI 0.0378
_diffrn_reflns_Laue_measured_fraction_full 0.997
_diffrn_reflns_Laue_measured_fraction_max 0.998
_diffrn_reflns_limit_h_max 14
_diffrn_reflns_limit_h_min -14
_diffrn_reflns_limit_k_max 15
_diffrn_reflns_limit_k_min -15
_diffrn_reflns_limit_l_max 17
_diffrn_reflns_limit_l_min -17
_diffrn_reflns_number 69157
_diffrn_reflns_point_group_measured_fraction_full 0.997
_diffrn_reflns_point_group_measured_fraction_max 0.998
_diffrn_reflns_theta_full 25.242
_diffrn_reflns_theta_max 30.508
_diffrn_reflns_theta_min 3.505
_diffrn_source 'fine-focus sealed X-ray tube'
_diffrn_source_type 'Enhance (Mo) X-ray Source'
_exptl_absorpt_coefficient_mu 12.538
_exptl_absorpt_correction_T_max 0.02616
_exptl_absorpt_correction_T_min 0.01315
_exptl_absorpt_correction_type multi-scan
_exptl_absorpt_process_details
;
CrysAlisPro 1.171.38.46 (Rigaku Oxford Diffraction, 2015)
Empirical absorption correction using spherical harmonics,
 implemented in SCALE3 ABSPACK scaling algorithm.
;
_exptl_crystal_colour blue
_exptl_crystal_colour_primary blue
_exptl_crystal_density_diffrn 2.314
_exptl_crystal_description prism
_exptl_crystal_F_000 806
_exptl_crystal_size_max 0.42
_exptl_crystal_size_mid 0.31
_exptl_crystal_size_min 0.29
_refine_diff_density_max 1.103
_refine_diff_density_min -0.816
_refine_diff_density_rms 0.116
_refine_ls_extinction_coef 0.00259(14)
_refine_ls_extinction_expression Fc^*^=kFc[1+0.001xFc^2^\l^3^/sin(2\q)]^-1/4^
_refine_ls_extinction_method 'SHELXL-2018/3 (Sheldrick 2018)'
_refine_ls_goodness_of_fit_ref 1.035
_refine_ls_hydrogen_treatment constr
_refine_ls_matrix_type full
_refine_ls_number_parameters 320
_refine_ls_number_reflns 7640
_refine_ls_number_restraints 0
_refine_ls_restrained_S_all 1.035
_refine_ls_R_factor_all 0.0619
_refine_ls_R_factor_gt 0.0364
_refine_ls_shift/su_max 0.001
_refine_ls_shift/su_mean 0.000
_refine_ls_structure_factor_coef Fsqd
_refine_ls_weighting_details 'w=1/[\s^2^(Fo^2^)+(0.0248P)^2^+0.7268P] where P=(Fo^2^+2Fc^2^)/3'
_refine_ls_weighting_scheme calc
_refine_ls_wR_factor_gt 0.0654
_refine_ls_wR_factor_ref 0.0733
_reflns_Friedel_coverage 0.000
_reflns_number_gt 5505
_reflns_number_total 7640
_reflns_threshold_expression 'I > 2\s(I)'
_cod_data_source_file d1ce00964h2.cif
_cod_data_source_block jacopo243
_cod_depositor_comments 'Adding full bibliography for 7244437--7244451.cif.'
_cod_original_cell_volume 1254.11(8)
_cod_database_code 7244444
_shelx_shelxl_version_number 2018/3
_chemical_oxdiff_formula 'C11 H10 N O'
_shelx_space_group_comment
;
The symmetry employed for this shelxl refinement is uniquely defined
by the following loop, which should always be used as a source of
symmetry information in preference to the above space-group names.
They are only intended as comments.
;
_shelx_estimated_absorpt_t_max 0.143
_shelx_estimated_absorpt_t_min 0.106
_reflns_odcompleteness_completeness 99.84
_reflns_odcompleteness_iscentric 1
_reflns_odcompleteness_theta 30.44
_olex2_refinement_description
;
1. Fixed Uiso
 At 1.2 times of:
  All C(H) groups
2.a Aromatic/amide H refined with riding coordinates:
 C15(H15), C21(H21), C24(H24), C18(H18), C14(H14), C22(H22), C6(H6), C16(H16),
 C8(H8), C11(H11), C17(H17), C12(H12), C7(H7), C23(H23), C13(H13), C5(H5)
;
_olex2_submission_special_instructions 'No special instructions were received'
_oxdiff_exptl_absorpt_empirical_details
;
Empirical correction (ABSPACK) includes:
- Absorption correction using spherical harmonics
- Frame scaling
;
_oxdiff_exptl_absorpt_empirical_full_max 2.019
_oxdiff_exptl_absorpt_empirical_full_min 0.702

loop_
_space_group_symop_operation_xyz
'x, y, z'
'-x, -y, -z'

loop_
_atom_site_label
_atom_site_type_symbol
_atom_site_fract_x
_atom_site_fract_y
_atom_site_fract_z
_atom_site_U_iso_or_equiv
_atom_site_adp_type
_atom_site_occupancy
_atom_site_site_symmetry_order
_atom_site_calc_flag
_atom_site_refinement_flags_posn
_atom_site_refinement_flags_adp
_atom_site_refinement_flags_occupancy
_atom_site_disorder_assembly
_atom_site_disorder_group
Au1 Au 0.000000 0.500000 0.500000 0.05818(9) Uani 1 2 d S T P . .
Au3 Au 0.000000 1.000000 0.000000 0.06506(10) Uani 1 2 d S T P . .
Cu1 Cu 0.24541(6) 0.77418(5) 0.18406(5) 0.04355(14) Uani 1 1 d . . . . .
N7 N 0.2458(4) 0.7591(3) 0.0188(3) 0.0459(9) Uani 1 1 d . . . . .
N8 N 0.0392(4) 0.6891(4) 0.1029(3) 0.0471(9) Uani 1 1 d . . . . .
N6 N 0.4526(4) 0.8655(4) 0.2614(3) 0.0496(9) Uani 1 1 d . . . . .
N1 N 0.2651(4) 0.6578(4) 0.2956(4) 0.0545(10) Uani 1 1 d . . . . .
C1 C 0.2910(5) 0.6134(4) 0.3730(4) 0.0487(11) Uani 1 1 d . . . . .
C19 C 0.1145(5) 0.7072(4) -0.0615(4) 0.0472(11) Uani 1 1 d . . . . .
C20 C -0.0024(5) 0.6682(4) -0.0131(4) 0.0462(11) Uani 1 1 d . . . . .
N5 N 0.2252(4) 0.9437(4) 0.2740(3) 0.0472(9) Uani 1 1 d . . . . .
C10 C 0.4800(6) 0.9826(5) 0.3250(4) 0.0547(13) Uani 1 1 d . . . . .
C15 C 0.3594(6) 0.7958(5) -0.0178(5) 0.0629(14) Uani 1 1 d . . . . .
H15 H 0.450059 0.833304 0.036621 0.075 Uiso 1 1 calc R . . . .
C9 C 0.3526(6) 1.0290(4) 0.3252(4) 0.0538(12) Uani 1 1 d . . . . .
C21 C -0.1474(6) 0.6142(5) -0.0783(5) 0.0668(16) Uani 1 1 d . . . . .
H21 H -0.176927 0.601294 -0.158484 0.080 Uiso 1 1 calc R . . . .
C24 C -0.0575(6) 0.6548(5) 0.1543(5) 0.0592(13) Uani 1 1 d . . . . .
H24 H -0.027646 0.668357 0.234489 0.071 Uiso 1 1 calc R . . . .
C18 C 0.0972(7) 0.6887(6) -0.1783(5) 0.0735(17) Uani 1 1 d . . . . .
H18 H 0.006536 0.651437 -0.232816 0.088 Uiso 1 1 calc R . . . .
C14 C 0.5607(6) 0.8132(6) 0.2619(5) 0.0669(15) Uani 1 1 d . . . . .
H14 H 0.540699 0.732201 0.217609 0.080 Uiso 1 1 calc R . . . .
C22 C -0.2451(6) 0.5808(5) -0.0234(6) 0.0747(18) Uani 1 1 d . . . . .
H22 H -0.342075 0.544966 -0.065849 0.090 Uiso 1 1 calc R . . . .
C6 C 0.1051(8) 1.0962(6) 0.3261(6) 0.0824(19) Uani 1 1 d . . . . .
H6 H 0.019026 1.116346 0.326079 0.099 Uiso 1 1 calc R . . . .
C16 C 0.3454(8) 0.7797(7) -0.1328(6) 0.0820(19) Uani 1 1 d . . . . .
H16 H 0.425769 0.805844 -0.155767 0.098 Uiso 1 1 calc R . . . .
C8 C 0.3587(8) 1.1512(6) 0.3768(6) 0.088(2) Uani 1 1 d . . . . .
H8 H 0.447274 1.210656 0.411307 0.106 Uiso 1 1 calc R . . . .
C11 C 0.6215(7) 1.0473(6) 0.3898(5) 0.0762(18) Uani 1 1 d . . . . .
H11 H 0.641260 1.128483 0.433776 0.091 Uiso 1 1 calc R . . . .
C17 C 0.2147(9) 0.7257(7) -0.2125(5) 0.089(2) Uani 1 1 d . . . . .
H17 H 0.204647 0.713679 -0.290852 0.107 Uiso 1 1 calc R . . . .
C12 C 0.7308(7) 0.9923(8) 0.3890(6) 0.086(2) Uani 1 1 d . . . . .
H12 H 0.825670 1.035759 0.431964 0.104 Uiso 1 1 calc R . . . .
C7 C 0.2334(10) 1.1829(6) 0.3761(7) 0.100(2) Uani 1 1 d . . . . .
H7 H 0.236339 1.264473 0.410153 0.120 Uiso 1 1 calc R . . . .
N3 N 0.0031(6) 0.2343(6) 0.5493(5) 0.0797(15) Uani 1 1 d . . . . .
C3 C 0.0028(6) 0.3306(6) 0.5308(5) 0.0611(14) Uani 1 1 d . . . . .
N4 N 0.2978(10) 1.0947(9) -0.0287(11) 0.179(5) Uani 1 1 d . . . . .
Au2 Au 0.34237(2) 0.55070(2) 0.51744(2) 0.04968(7) Uani 1 1 d . . . . .
N2 N 0.4352(6) 0.4826(5) 0.7569(5) 0.0781(14) Uani 1 1 d . . . . .
C2 C 0.4018(6) 0.5039(5) 0.6686(5) 0.0586(13) Uani 1 1 d . . . . .
C4 C 0.1917(8) 1.0601(7) -0.0139(7) 0.093(2) Uani 1 1 d . . . . .
C23 C -0.2008(6) 0.5996(5) 0.0931(6) 0.0698(16) Uani 1 1 d . . . . .
H23 H -0.266500 0.575602 0.131326 0.084 Uiso 1 1 calc R . . . .
C13 C 0.7019(6) 0.8748(8) 0.3259(6) 0.085(2) Uani 1 1 d . . . . .
H13 H 0.776006 0.835749 0.325464 0.102 Uiso 1 1 calc R . . . .
C5 C 0.1053(6) 0.9780(5) 0.2756(5) 0.0602(13) Uani 1 1 d . . . . .
H5 H 0.016958 0.918424 0.240342 0.072 Uiso 1 1 calc R . . . .

loop_
_atom_site_aniso_label
_atom_site_aniso_U_11
_atom_site_aniso_U_22
_atom_site_aniso_U_33
_atom_site_aniso_U_23
_atom_site_aniso_U_13
_atom_site_aniso_U_12
Au1 0.04516(16) 0.0721(2) 0.04679(16) -0.00234(14) 0.00885(12) 0.01220(13)
Au3 0.06286(19) 0.05872(18) 0.0746(2) 0.01812(16) 0.01783(16) 0.02151(14)
Cu1 0.0384(3) 0.0454(3) 0.0356(3) 0.0024(2) 0.0028(2) 0.0039(2)
N7 0.052(2) 0.043(2) 0.038(2) 0.0017(17) 0.0106(17) 0.0125(17)
N8 0.040(2) 0.046(2) 0.044(2) 0.0031(18) 0.0035(17) 0.0063(16)
N6 0.038(2) 0.051(2) 0.049(2) 0.0091(19) 0.0021(17) 0.0063(17)
N1 0.054(2) 0.055(2) 0.051(3) 0.014(2) 0.012(2) 0.0119(19)
C1 0.044(3) 0.047(3) 0.048(3) 0.008(2) 0.009(2) 0.007(2)
C19 0.057(3) 0.038(2) 0.039(2) 0.000(2) 0.007(2) 0.016(2)
C20 0.047(3) 0.034(2) 0.046(3) -0.001(2) -0.002(2) 0.0133(19)
N5 0.050(2) 0.045(2) 0.039(2) 0.0049(17) 0.0079(17) 0.0089(18)
C10 0.055(3) 0.052(3) 0.042(3) 0.006(2) 0.010(2) -0.007(2)
C15 0.061(3) 0.070(3) 0.059(3) 0.010(3) 0.024(3) 0.017(3)
C9 0.067(3) 0.040(2) 0.043(3) 0.006(2) 0.012(2) 0.000(2)
C21 0.060(3) 0.057(3) 0.054(3) -0.007(3) -0.013(3) 0.008(3)
C24 0.051(3) 0.064(3) 0.058(3) 0.012(3) 0.016(2) 0.007(2)
C18 0.093(5) 0.079(4) 0.035(3) -0.002(3) 0.005(3) 0.025(3)
C14 0.050(3) 0.075(4) 0.070(4) 0.016(3) 0.010(3) 0.017(3)
C22 0.041(3) 0.064(4) 0.094(5) 0.006(3) 0.000(3) 0.000(3)
C6 0.098(5) 0.066(4) 0.094(5) 0.008(4) 0.041(4) 0.037(4)
C16 0.085(5) 0.111(5) 0.060(4) 0.016(4) 0.041(4) 0.024(4)
C8 0.100(5) 0.045(3) 0.099(5) -0.010(3) 0.029(4) -0.002(3)
C11 0.060(4) 0.078(4) 0.059(4) -0.002(3) 0.007(3) -0.022(3)
C17 0.116(6) 0.116(6) 0.042(3) 0.010(4) 0.033(4) 0.037(5)
C12 0.043(3) 0.106(5) 0.082(5) 0.016(4) 0.002(3) -0.015(3)
C7 0.130(7) 0.050(4) 0.121(7) -0.002(4) 0.054(6) 0.022(4)
N3 0.076(4) 0.081(4) 0.073(4) 0.005(3) 0.017(3) 0.020(3)
C3 0.047(3) 0.075(4) 0.050(3) -0.005(3) 0.009(2) 0.014(3)
N4 0.102(6) 0.140(7) 0.309(14) 0.051(8) 0.093(8) 0.018(5)
Au2 0.04953(12) 0.04787(12) 0.04574(12) 0.01204(8) 0.00809(8) 0.00863(8)
N2 0.078(3) 0.095(4) 0.065(3) 0.031(3) 0.017(3) 0.029(3)
C2 0.054(3) 0.064(3) 0.054(3) 0.021(3) 0.009(2) 0.015(2)
C4 0.075(5) 0.077(4) 0.131(7) 0.027(4) 0.032(5) 0.024(4)
C23 0.049(3) 0.065(3) 0.089(5) 0.015(3) 0.020(3) 0.006(3)
C13 0.047(3) 0.123(6) 0.084(5) 0.037(5) 0.012(3) 0.020(4)
C5 0.064(3) 0.057(3) 0.059(3) 0.011(3) 0.017(3) 0.021(3)

loop_
_atom_type_symbol
_atom_type_description
_atom_type_scat_dispersion_real
_atom_type_scat_dispersion_imag
_atom_type_scat_source
C C 0.0033 0.0016 'International Tables Vol C Tables 4.2.6.8 and 6.1.1.4'
H H 0.0000 0.0000 'International Tables Vol C Tables 4.2.6.8 and 6.1.1.4'
Au Au -2.0133 8.8022 'International Tables Vol C Tables 4.2.6.8 and 6.1.1.4'
Cu Cu 0.3201 1.2651 'International Tables Vol C Tables 4.2.6.8 and 6.1.1.4'
N N 0.0061 0.0033 'International Tables Vol C Tables 4.2.6.8 and 6.1.1.4'

loop_
_geom_angle_atom_site_label_1
_geom_angle_atom_site_label_2
_geom_angle_atom_site_label_3
_geom_angle
_geom_angle_site_symmetry_1
_geom_angle_site_symmetry_3
_geom_angle_publ_flag
C3 Au1 C3 180.0(3) . 2_566 ?
C3 Au1 Au2 90.68(15) 2_566 . ?
C3 Au1 Au2 89.32(15) . . ?
C3 Au1 Au2 89.32(15) 2_566 2_566 ?
C3 Au1 Au2 90.68(15) . 2_566 ?
Au2 Au1 Au2 180.0 2_566 . ?
C4 Au3 C4 180.0 2_575 . ?
N7 Cu1 N1 133.95(16) . . ?
N7 Cu1 N5 119.34(15) . . ?
N8 Cu1 N7 80.86(16) . . ?
N8 Cu1 N6 177.43(17) . . ?
N8 Cu1 N1 93.09(17) . . ?
N8 Cu1 N5 99.70(16) . . ?
N6 Cu1 N7 97.47(16) . . ?
N6 Cu1 N1 89.47(16) . . ?
N6 Cu1 N5 79.39(16) . . ?
N1 Cu1 N5 106.70(16) . . ?
C19 N7 Cu1 114.2(3) . . ?
C15 N7 Cu1 127.6(4) . . ?
C15 N7 C19 118.2(4) . . ?
C20 N8 Cu1 115.7(3) . . ?
C24 N8 Cu1 124.9(4) . . ?
C24 N8 C20 119.4(4) . . ?
C10 N6 Cu1 116.5(3) . . ?
C14 N6 Cu1 123.6(4) . . ?
C14 N6 C10 119.5(4) . . ?
C1 N1 Cu1 166.9(4) . . ?
N1 C1 Au2 174.9(4) . . ?
N7 C19 C20 114.1(4) . . ?
N7 C19 C18 121.2(5) . . ?
C18 C19 C20 124.6(5) . . ?
N8 C20 C19 115.0(4) . . ?
N8 C20 C21 120.2(5) . . ?
C21 C20 C19 124.8(5) . . ?
C9 N5 Cu1 112.5(3) . . ?
C5 N5 Cu1 128.7(3) . . ?
C5 N5 C9 118.4(5) . . ?
N6 C10 C9 115.5(4) . . ?
N6 C10 C11 119.6(6) . . ?
C11 C10 C9 124.8(5) . . ?
N7 C15 C16 121.9(6) . . ?
N5 C9 C10 115.3(4) . . ?
N5 C9 C8 120.5(6) . . ?
C8 C9 C10 124.1(5) . . ?
C22 C21 C20 119.3(5) . . ?
N8 C24 C23 122.2(5) . . ?
C17 C18 C19 119.2(6) . . ?
N6 C14 C13 122.2(6) . . ?
C23 C22 C21 119.8(5) . . ?
C7 C6 C5 118.1(6) . . ?
C17 C16 C15 119.6(6) . . ?
C7 C8 C9 119.3(6) . . ?
C12 C11 C10 120.0(6) . . ?
C16 C17 C18 119.9(6) . . ?
C13 C12 C11 119.9(6) . . ?
C6 C7 C8 120.1(6) . . ?
N3 C3 Au1 179.0(6) . . ?
C1 Au2 Au1 87.41(14) . . ?
C2 Au2 Au1 94.07(16) . . ?
C2 Au2 C1 175.0(2) . . ?
N2 C2 Au2 176.8(6) . . ?
N4 C4 Au3 175.8(10) . . ?
C22 C23 C24 119.2(6) . . ?
C12 C13 C14 118.9(6) . . ?
N5 C5 C6 123.5(6) . . ?

loop_
_geom_bond_atom_site_label_1
_geom_bond_atom_site_label_2
_geom_bond_distance
_geom_bond_site_symmetry_2
_geom_bond_publ_flag
Au1 C3 1.980(7) . ?
Au1 C3 1.980(7) 2_566 ?
Au1 Au2 3.2842(2) 2_566 ?
Au1 Au2 3.2842(2) . ?
Au3 C4 1.957(8) 2_575 ?
Au3 C4 1.957(8) . ?
Cu1 N7 2.024(4) . ?
Cu1 N8 1.973(4) . ?
Cu1 N6 1.990(4) . ?
Cu1 N1 2.027(4) . ?
Cu1 N5 2.112(4) . ?
N7 C19 1.350(6) . ?
N7 C15 1.345(6) . ?
N8 C20 1.344(6) . ?
N8 C24 1.322(6) . ?
N6 C10 1.344(6) . ?
N6 C14 1.323(7) . ?
N1 C1 1.132(6) . ?
C1 Au2 1.986(5) . ?
C19 C20 1.473(7) . ?
C19 C18 1.382(7) . ?
C20 C21 1.396(7) . ?
N5 C9 1.339(6) . ?
N5 C5 1.330(6) . ?
C10 C9 1.464(8) . ?
C10 C11 1.390(7) . ?
C15 C16 1.368(8) . ?
C9 C8 1.390(8) . ?
C21 C22 1.359(8) . ?
C24 C23 1.373(7) . ?
C18 C17 1.362(9) . ?
C14 C13 1.377(8) . ?
C22 C23 1.351(9) . ?
C6 C7 1.350(10) . ?
C6 C5 1.365(8) . ?
C16 C17 1.346(9) . ?
C8 C7 1.362(10) . ?
C11 C12 1.355(10) . ?
C12 C13 1.343(10) . ?
N3 C3 1.128(7) . ?
N4 C4 1.124(9) . ?
Au2 C2 1.978(6) . ?
N2 C2 1.125(7) . ?
